data_1559729
loop_
_publ_author_name
'R\'ios, Pablo'
'Mart\'in-de la Calle, Roc\'io'
'Vidossich, Pietro'
'Fern\'andez-de-C\'ordova, Francisco Jos\'e'
'Lled\'os, Agust\'i'
'Conejero, Salvador'

_publ_section_title
;
 Reversible carbon-boron bond formation at platinum centers through \s-BH
 complexes.
;
_journal_issue 5
_journal_name_full 'Chemical science'
_journal_page_first 1647
_journal_page_last 1655
_journal_paper_doi 10.1039/d0sc05522k
_journal_volume 12
_journal_year 2020
_chemical_formula_moiety 'C26 H42 B N6 Pt, C32 H12 B F24'
_chemical_formula_sum 'C58 H54 B2 F24 N6 Pt'
_chemical_formula_weight 1507.78
_chemical_properties_physical Air-sensitive,Moisture-sensitive
_space_group_crystal_system triclinic
_space_group_IT_number 2
_space_group_name_Hall '-P 1'
_space_group_name_H-M_alt 'P -1'
_atom_sites_solution_hydrogens mixed
_atom_sites_solution_primary dual
_audit_creation_date 2020-09-08
_audit_creation_method
;
Olex2 1.3
(compiled 2020.07.31 svn.rc2a77460 for OlexSys, GUI svn.r6145)
;
_audit_update_record
;
2020-09-25 deposited with the CCDC.	2020-11-10 downloaded from the CCDC.
;
_cell_angle_alpha 96.145(3)
_cell_angle_beta 98.035(3)
_cell_angle_gamma 91.631(3)
_cell_formula_units_Z 2
_cell_length_a 12.8046(7)
_cell_length_b 13.6804(7)
_cell_length_c 18.4265(10)
_cell_measurement_reflns_used 9928
_cell_measurement_temperature 173(2)
_cell_measurement_theta_max 24.99
_cell_measurement_theta_min 2.37
_cell_volume 3174.7(3)
_computing_cell_refinement 'SAINT V8.18C (?, 2016)'
_computing_data_reduction 'SAINT V8.18C (?, 2016)'
_computing_molecular_graphics 'Olex2 1.3 (Dolomanov et al., 2009)'
_computing_publication_material 'Olex2 1.3 (Dolomanov et al., 2009)'
_computing_structure_refinement 'XL  (Sheldrick, 2008)'
_computing_structure_solution 'SHELXT 2018/2 (Sheldrick, 2018)'
_diffrn_ambient_temperature 173.15
_diffrn_measured_fraction_theta_full 0.997
_diffrn_measured_fraction_theta_max 0.989
_diffrn_measurement_device_type 'Bruker APEX-II CCD'
_diffrn_measurement_method '\f and \w scans'
_diffrn_radiation_monochromator graphite
_diffrn_radiation_type AgK\a
_diffrn_radiation_wavelength 0.56086
_diffrn_reflns_av_R_equivalents 0.0653
_diffrn_reflns_av_unetI/netI 0.0827
_diffrn_reflns_Laue_measured_fraction_full 0.997
_diffrn_reflns_Laue_measured_fraction_max 0.989
_diffrn_reflns_limit_h_max 19
_diffrn_reflns_limit_h_min -18
_diffrn_reflns_limit_k_max 21
_diffrn_reflns_limit_k_min -21
_diffrn_reflns_limit_l_max 28
_diffrn_reflns_limit_l_min -28
_diffrn_reflns_number 89536
_diffrn_reflns_point_group_measured_fraction_full 0.997
_diffrn_reflns_point_group_measured_fraction_max 0.989
_diffrn_reflns_theta_full 19.665
_diffrn_reflns_theta_max 25.801
_diffrn_reflns_theta_min 1.696
_diffrn_source_current 0.6
_diffrn_source_power 0.03
_diffrn_source_voltage 50.0
_diffrn_standards_number 0
_exptl_absorpt_coefficient_mu 1.267
_exptl_absorpt_correction_T_max 0.7453
_exptl_absorpt_correction_T_min 0.6748
_exptl_absorpt_correction_type multi-scan
_exptl_absorpt_process_details
;
SADABS-2008/1 (Bruker,2008) was used for absorption correction.
wR2(int) was 0.0863 before and 0.0604 after correction.
The Ratio of minimum to maximum transmission is 0.9054.
The \l/2 correction factor is 0.0000.
;
_exptl_crystal_colour 'light yellow'
_exptl_crystal_colour_modifier light
_exptl_crystal_colour_primary yellow
_exptl_crystal_density_diffrn 1.577
_exptl_crystal_description block
_exptl_crystal_F_000 1496
_exptl_crystal_recrystallization_method 'Re-crystallisation from solvent: CH2CL2, pentane'
_exptl_crystal_size_max 0.25
_exptl_crystal_size_mid 0.18
_exptl_crystal_size_min 0.17
_refine_diff_density_max 1.246
_refine_diff_density_min -1.562
_refine_diff_density_rms 0.161
_refine_ls_extinction_method none
_refine_ls_goodness_of_fit_ref 1.044
_refine_ls_hydrogen_treatment mixed
_refine_ls_matrix_type full
_refine_ls_number_parameters 897
_refine_ls_number_reflns 24625
_refine_ls_number_restraints 324
_refine_ls_restrained_S_all 1.118
_refine_ls_R_factor_all 0.0645
_refine_ls_R_factor_gt 0.0438
_refine_ls_shift/su_max 0.004
_refine_ls_shift/su_mean 0.000
_refine_ls_structure_factor_coef Fsqd
_refine_ls_weighting_details 'w=1/[\s^2^(Fo^2^)+(0.0341P)^2^] where P=(Fo^2^+2Fc^2^)/3'
_refine_ls_weighting_scheme calc
_refine_ls_wR_factor_gt 0.0819
_refine_ls_wR_factor_ref 0.0888
_reflns_Friedel_coverage 0.000
_reflns_number_gt 19247
_reflns_number_total 24625
_reflns_threshold_expression 'I > 2\s(I)'
_cod_data_source_file d0sc05522k2.cif
_cod_data_source_block 3
_cod_depositor_comments
;Adding full bibliography for 1559727--1559730.cif.

 Adding full bibliography for 1559727--1559730.cif.
;
_cod_database_code 1559729
_shelx_shelxl_version_number 2018/3
_shelx_space_group_comment
;
The symmetry employed for this shelxl refinement is uniquely defined
by the following loop, which should always be used as a source of
symmetry information in preference to the above space-group names.
They are only intended as comments.
;
_shelx_estimated_absorpt_t_max 0.813
_shelx_estimated_absorpt_t_min 0.742
_olex2_refinement_description
;
1. Fixed Uiso
 At 1.2 times of:
  All C(H) groups, All C(H,H) groups
 At 1.5 times of:
  All C(H,H,H) groups
2. Restrained distances
 C33-F1A \\sim C33-F2A \\sim C33-F3A \\sim C33-F1B \\sim C33-F2B \\sim C33-F3B
 with sigma of 0.02
 F1A-F2A \\sim F1A-F3A \\sim F2A-F3A \\sim F1B-F2B \\sim F1B-F3B \\sim F2B-F3B
 with sigma of 0.02
 C41-F7A \\sim C41-F8A \\sim C41-F9A \\sim C41-F7B \\sim C41-F8B \\sim C41-F9B
 with sigma of 0.02
 F7A-F8A \\sim F7A-F9A \\sim F8A-F9A \\sim F7B-F8B \\sim F7B-F9B \\sim F8B-F9B
 with sigma of 0.02
3. Rigid bond restraints
 C57, F21, F20, F19
 with sigma for 1-2 distances of 0.001 and sigma for 1-3 distances of 0.001
 C33, F3B, F2A, F1B, F3A, F2B, F1A
 with sigma for 1-2 distances of 0.001 and sigma for 1-3 distances of 0.001
 C41, F7A, F8A, F9A, F7B, F8B, F9B
 with sigma for 1-2 distances of 0.01 and sigma for 1-3 distances of 0.01
 C58, F22, F23, F24
 with sigma for 1-2 distances of 0.01 and sigma for 1-3 distances of 0.01
4. Uiso/Uaniso restraints and constraints
C57 \\sim F20 \\sim F19 \\sim F21: within 1.7A with sigma of 0.01 and sigma for
terminal atoms of 0.02 within 1.7A
C33 \\sim F3B \\sim F2A \\sim F1B \\sim F3A \\sim F2B \\sim F1A: within 1.7A
with sigma of 0.005 and sigma for terminal atoms of 0.01 within 1.7A
C41 \\sim F7A \\sim F8A \\sim F9A \\sim F7B \\sim F8B \\sim F9B: within 2A with
sigma of 0.005 and sigma for terminal atoms of 0.01 within 2A
C58 \\sim F22 \\sim F23 \\sim F24: within 2A with sigma of 0.001 and sigma for
terminal atoms of 0.002 within 2A
Uanis(F21) \\sim Ueq, Uanis(F20) \\sim Ueq, Uanis(F19) \\sim Ueq: with sigma of
0.001 and sigma for terminal atoms of 0.005
Uanis(F3B) \\sim Ueq, Uanis(F2A) \\sim Ueq, Uanis(F1B) \\sim Ueq, Uanis(F3A)
\\sim Ueq, Uanis(F2B) \\sim Ueq, Uanis(F1A) \\sim Ueq: with sigma of 0.001 and
sigma for terminal atoms of 0.02
5. Others
 Sof(F1B)=Sof(F2B)=Sof(F3B)=1-FVAR(1)
 Sof(F1A)=Sof(F2A)=Sof(F3A)=FVAR(1)
 Sof(F7B)=Sof(F8B)=Sof(F9B)=1-FVAR(2)
 Sof(F7A)=Sof(F8A)=Sof(F9A)=FVAR(2)
6.a Ternary CH refined with riding coordinates:
 C14(H14), C24(H24)
6.b Secondary CH2 refined with riding coordinates:
 C13(H13A,H13B)
6.c Aromatic/amide H refined with riding coordinates:
 C3(H3), C4(H4), C5(H5), C6(H6), C8(H8), C9(H9), C18(H18), C19(H19), C28(H28),
 C30(H30), C32(H32), C36(H36), C38(H38), C40(H40), C44(H44), C46(H46), C48(H48),
  C52(H52), C54(H54), C56(H56)
6.d Idealised Me refined as rotating group:
 C11(H11A,H11B,H11C), C12(H12A,H12B,H12C), C15(H15A,H15B,H15C), C16(H16A,H16B,
 H16C), C21(H21A,H21B,H21C), C22(H22A,H22B,H22C), C23(H23A,H23B,H23C), C25(H25A,
 H25B,H25C), C26(H26A,H26B,H26C)
;
_smtbx_masks_void_probe_radius 1.2
_smtbx_masks_void_truncation_radius 1.2
_olex2_submission_special_instructions 'No special instructions were received'

loop_
_space_group_symop_operation_xyz
'x, y, z'
'-x, -y, -z'

loop_
_atom_site_label
_atom_site_type_symbol
_atom_site_fract_x
_atom_site_fract_y
_atom_site_fract_z
_atom_site_U_iso_or_equiv
_atom_site_adp_type
_atom_site_occupancy
_atom_site_site_symmetry_order
_atom_site_calc_flag
_atom_site_refinement_flags_posn
_atom_site_refinement_flags_adp
_atom_site_refinement_flags_occupancy
_atom_site_disorder_assembly
_atom_site_disorder_group
Pt1 Pt 1.03262(2) 0.93006(2) 0.81688(2) 0.01314(3) Uani 1 1 d . . . . .
H1A H 1.146(3) 0.875(2) 0.8424(19) 0.036(9) Uiso 1 1 d . . . . .
F1A F 0.8358(3) 0.4537(3) 0.55084(17) 0.0442(9) Uani 0.665(5) 1 d D U P A 1
F2A F 0.8819(5) 0.3126(3) 0.5759(3) 0.0657(12) Uani 0.665(5) 1 d D U P A 1
F3A F 0.9868(2) 0.4397(4) 0.60492(19) 0.0607(12) Uani 0.665(5) 1 d D U P A 1
F1B F 0.9848(5) 0.3550(7) 0.6115(3) 0.0520(17) Uani 0.335(5) 1 d D U P A 2
F2B F 0.9006(8) 0.4706(5) 0.5663(4) 0.0581(16) Uani 0.335(5) 1 d D U P A 2
F3B F 0.8320(5) 0.3275(6) 0.5570(5) 0.0445(17) Uani 0.335(5) 1 d D U P A 2
F4 F 1.02063(16) 0.41047(14) 0.88601(11) 0.0420(5) Uani 1 1 d . . . . .
F5 F 1.00886(15) 0.56422(13) 0.87908(10) 0.0344(4) Uani 1 1 d . . . . .
F6 F 0.90185(14) 0.48989(16) 0.93538(10) 0.0382(5) Uani 1 1 d . . . . .
F7A F 0.6969(6) 0.1543(5) 0.9166(3) 0.0543(15) Uani 0.581(9) 1 d D U P B 1
F8A F 0.5780(4) 0.1392(4) 0.9843(4) 0.0569(15) Uani 0.581(9) 1 d D U P B 1
F9A F 0.7032(6) 0.2436(4) 1.0172(4) 0.0656(17) Uani 0.581(9) 1 d D U P B 1
F7B F 0.6432(8) 0.1285(5) 0.9131(4) 0.0571(19) Uani 0.419(9) 1 d D U P B 2
F8B F 0.6002(7) 0.1786(7) 1.0171(4) 0.0550(18) Uani 0.419(9) 1 d D U P B 2
F9B F 0.7318(5) 0.2427(6) 0.9837(5) 0.0557(18) Uani 0.419(9) 1 d D U P B 2
F10 F 0.24764(13) 0.39755(13) 0.91544(10) 0.0260(4) Uani 1 1 d . . . . .
F11 F 0.33678(14) 0.53354(12) 0.94646(11) 0.0317(4) Uani 1 1 d . . . . .
F12 F 0.34178(14) 0.42376(15) 1.02266(10) 0.0350(5) Uani 1 1 d . . . . .
F13 F 0.23302(15) 0.31447(14) 0.52968(11) 0.0387(5) Uani 1 1 d . . . . .
F14 F 0.18473(14) 0.25208(18) 0.62158(11) 0.0472(6) Uani 1 1 d . . . . .
F15 F 0.21354(14) 0.15786(14) 0.52611(11) 0.0344(4) Uani 1 1 d . . . . .
F16 F 0.51970(17) -0.02204(14) 0.58738(15) 0.0572(7) Uani 1 1 d . . . . .
F17 F 0.65105(16) 0.06539(15) 0.56751(12) 0.0447(5) Uani 1 1 d . . . . .
F18 F 0.63646(17) 0.03734(13) 0.67732(12) 0.0427(5) Uani 1 1 d . . . . .
F19 F 0.54493(19) 0.6502(2) 0.51882(12) 0.0627(6) Uani 1 1 d . U . . .
F20 F 0.39333(18) 0.58446(17) 0.51217(11) 0.0494(5) Uani 1 1 d . U . . .
F21 F 0.4155(3) 0.73728(18) 0.54260(13) 0.0822(8) Uani 1 1 d . U . . .
F22 F 0.42491(19) 0.81022(18) 0.82616(13) 0.0623(6) Uani 1 1 d . U . . .
F23 F 0.5742(2) 0.85699(14) 0.80283(12) 0.0575(6) Uani 1 1 d . U . . .
F24 F 0.56633(17) 0.75859(13) 0.88346(10) 0.0358(4) Uani 1 1 d . U . . .
N1 N 1.16879(19) 0.78798(17) 0.72645(14) 0.0223(5) Uani 1 1 d . . . . .
H1 H 1.176(3) 0.833(2) 0.6883(18) 0.033(9) Uiso 1 1 d . . . . .
N2 N 1.15434(18) 0.71042(16) 0.82740(13) 0.0187(5) Uani 1 1 d . . . . .
H2 H 1.155(3) 0.698(3) 0.877(2) 0.039(10) Uiso 1 1 d . . . . .
N3 N 1.04883(18) 1.12859(15) 0.78142(13) 0.0174(4) Uani 1 1 d . . . . .
N4 N 1.21131(18) 1.09206(16) 0.80769(13) 0.0183(5) Uani 1 1 d . . . . .
N5 N 0.87091(17) 0.76458(15) 0.76323(12) 0.0159(4) Uani 1 1 d . . . . .
N6 N 0.88990(18) 0.78050(15) 0.88201(12) 0.0159(4) Uani 1 1 d . . . . .
C1 C 1.1875(2) 0.6882(2) 0.70968(16) 0.0213(6) Uani 1 1 d . . . . .
C2 C 1.1794(2) 0.64123(19) 0.77253(16) 0.0188(5) Uani 1 1 d . . . . .
C3 C 1.1930(2) 0.5412(2) 0.77131(17) 0.0224(6) Uani 1 1 d . . . . .
H3 H 1.189288 0.508792 0.814053 0.027 Uiso 1 1 calc R U . . .
C4 C 1.2121(2) 0.4897(2) 0.7063(2) 0.0303(7) Uani 1 1 d . . . . .
H4 H 1.220586 0.420777 0.704279 0.036 Uiso 1 1 calc R U . . .
C5 C 1.2191(3) 0.5364(2) 0.6439(2) 0.0338(8) Uani 1 1 d . . . . .
H5 H 1.232650 0.498996 0.599955 0.041 Uiso 1 1 calc R U . . .
C6 C 1.2067(3) 0.6364(2) 0.64445(18) 0.0311(7) Uani 1 1 d . . . . .
H6 H 1.211207 0.668471 0.601671 0.037 Uiso 1 1 calc R U . . .
C7 C 1.1108(2) 1.05479(18) 0.80203(14) 0.0165(5) Uani 1 1 d . . . . .
C8 C 1.1095(2) 1.21116(19) 0.77425(16) 0.0238(6) Uani 1 1 d . . . . .
H8 H 1.084552 1.272009 0.759987 0.029 Uiso 1 1 calc R U . . .
C9 C 1.2099(2) 1.18873(19) 0.79126(17) 0.0244(6) Uani 1 1 d . . . . .
H9 H 1.269995 1.231409 0.791998 0.029 Uiso 1 1 calc R U . . .
C10 C 0.9343(2) 1.10719(19) 0.75845(15) 0.0187(5) Uani 1 1 d . . . . .
C11 C 0.8718(2) 1.1959(2) 0.78057(17) 0.0255(6) Uani 1 1 d . . . . .
H11A H 0.885766 1.249127 0.751146 0.038 Uiso 1 1 calc R U . . .
H11B H 0.893167 1.218298 0.833013 0.038 Uiso 1 1 calc R U . . .
H11C H 0.796213 1.177371 0.771790 0.038 Uiso 1 1 calc R U . . .
C12 C 0.9167(3) 1.0804(2) 0.67508(16) 0.0275(6) Uani 1 1 d . . . . .
H12A H 0.841259 1.066348 0.658045 0.041 Uiso 1 1 calc R U . . .
H12B H 0.956078 1.022178 0.662389 0.041 Uiso 1 1 calc R U . . .
H12C H 0.941425 1.135632 0.651191 0.041 Uiso 1 1 calc R U . . .
C13 C 0.9076(2) 1.01960(18) 0.79927(15) 0.0168(5) Uani 1 1 d . . . . .
H13A H 0.846750 0.980569 0.770012 0.020 Uiso 1 1 calc R U . . .
H13B H 0.886654 1.044584 0.847333 0.020 Uiso 1 1 calc R U . . .
C14 C 1.3079(2) 1.0382(2) 0.82770(17) 0.0216(6) Uani 1 1 d . . . . .
H14 H 1.291085 0.967022 0.810144 0.026 Uiso 1 1 calc R U . . .
C15 C 1.3386(3) 1.0465(3) 0.90995(18) 0.0351(8) Uani 1 1 d . . . . .
H15A H 1.402926 1.010731 0.921738 0.053 Uiso 1 1 calc R U . . .
H15B H 1.281389 1.018240 0.932386 0.053 Uiso 1 1 calc R U . . .
H15C H 1.351608 1.115981 0.929355 0.053 Uiso 1 1 calc R U . . .
C16 C 1.3967(2) 1.0720(2) 0.78802(19) 0.0316(7) Uani 1 1 d . . . . .
H16A H 1.455423 1.027951 0.794880 0.047 Uiso 1 1 calc R U . . .
H16B H 1.420996 1.139221 0.808363 0.047 Uiso 1 1 calc R U . . .
H16C H 1.370804 1.070597 0.735277 0.047 Uiso 1 1 calc R U . . .
C17 C 0.9265(2) 0.81668(17) 0.82372(14) 0.0140(5) Uani 1 1 d . . . . .
C18 C 0.8132(2) 0.70675(19) 0.85659(16) 0.0203(6) Uani 1 1 d . . . . .
H18 H 0.775459 0.670032 0.886229 0.024 Uiso 1 1 calc R U . . .
C19 C 0.8017(2) 0.6964(2) 0.78310(17) 0.0218(6) Uani 1 1 d . . . . .
H19 H 0.754891 0.650936 0.750670 0.026 Uiso 1 1 calc R U . . .
C20 C 0.9193(2) 0.81841(19) 0.96129(15) 0.0202(5) Uani 1 1 d . . . . .
C21 C 0.8845(3) 0.9237(2) 0.97227(17) 0.0261(6) Uani 1 1 d . . . . .
H21A H 0.924683 0.965434 0.944953 0.039 Uiso 1 1 calc R U . . .
H21B H 0.897492 0.947992 1.024879 0.039 Uiso 1 1 calc R U . . .
H21C H 0.809037 0.925595 0.954060 0.039 Uiso 1 1 calc R U . . .
C22 C 1.0377(2) 0.8109(2) 0.98364(16) 0.0252(6) Uani 1 1 d . . . . .
H22A H 1.056407 0.742061 0.975444 0.038 Uiso 1 1 calc R U . . .
H22B H 1.056757 0.835200 1.035959 0.038 Uiso 1 1 calc R U . . .
H22C H 1.075957 0.850677 0.953901 0.038 Uiso 1 1 calc R U . . .
C23 C 0.8612(3) 0.7564(2) 1.00887(17) 0.0272(7) Uani 1 1 d . . . . .
H23A H 0.784833 0.760953 0.995384 0.041 Uiso 1 1 calc R U . . .
H23B H 0.881488 0.781058 1.061020 0.041 Uiso 1 1 calc R U . . .
H23C H 0.880086 0.687612 1.000639 0.041 Uiso 1 1 calc R U . . .
C24 C 0.8769(2) 0.7798(2) 0.68620(15) 0.0214(6) Uani 1 1 d . . . . .
H24 H 0.932931 0.832085 0.685892 0.026 Uiso 1 1 calc R U . . .
C25 C 0.9077(2) 0.6862(2) 0.64396(16) 0.0258(6) Uani 1 1 d . . . . .
H25A H 0.922946 0.700300 0.595370 0.039 Uiso 1 1 calc R U . . .
H25B H 0.849534 0.636579 0.637842 0.039 Uiso 1 1 calc R U . . .
H25C H 0.970708 0.661265 0.671399 0.039 Uiso 1 1 calc R U . . .
C26 C 0.7718(3) 0.8161(2) 0.65114(18) 0.0323(7) Uani 1 1 d . . . . .
H26A H 0.778933 0.834606 0.602094 0.048 Uiso 1 1 calc R U . . .
H26B H 0.752201 0.873357 0.682201 0.048 Uiso 1 1 calc R U . . .
H26C H 0.716948 0.763456 0.646659 0.048 Uiso 1 1 calc R U . . .
C27 C 0.6979(2) 0.41892(17) 0.74183(14) 0.0131(5) Uani 1 1 d . . . . .
C28 C 0.7413(2) 0.40783(18) 0.67586(14) 0.0153(5) Uani 1 1 d . . . . .
H28 H 0.695958 0.390862 0.630597 0.018 Uiso 1 1 calc R U . . .
C29 C 0.8496(2) 0.42111(18) 0.67505(15) 0.0163(5) Uani 1 1 d . . . . .
C30 C 0.9184(2) 0.44718(18) 0.73961(15) 0.0165(5) Uani 1 1 d . . . . .
H30 H 0.991956 0.457153 0.738797 0.020 Uiso 1 1 calc R U . . .
C31 C 0.8770(2) 0.45832(17) 0.80548(14) 0.0144(5) Uani 1 1 d . . . . .
C32 C 0.7696(2) 0.44415(17) 0.80641(14) 0.0135(5) Uani 1 1 d . . . . .
H32 H 0.743653 0.451790 0.852440 0.016 Uiso 1 1 calc R U . . .
C33 C 0.8908(2) 0.4016(2) 0.60268(17) 0.0278(5) Uani 1 1 d D U . . .
C34 C 0.9505(2) 0.48053(19) 0.87634(16) 0.0198(5) Uani 1 1 d . . . . .
C35 C 0.54016(19) 0.38186(18) 0.81990(14) 0.0133(5) Uani 1 1 d . . . . .
C36 C 0.5959(2) 0.31058(18) 0.85664(14) 0.0162(5) Uani 1 1 d . . . . .
H36 H 0.652985 0.281499 0.835761 0.019 Uiso 1 1 calc R U . . .
C37 C 0.5716(2) 0.28063(19) 0.92193(15) 0.0186(5) Uani 1 1 d . . . . .
C38 C 0.4890(2) 0.3219(2) 0.95460(15) 0.0194(5) Uani 1 1 d . . . . .
H38 H 0.472343 0.302590 0.999787 0.023 Uiso 1 1 calc R U . . .
C39 C 0.4322(2) 0.39179(19) 0.91937(14) 0.0164(5) Uani 1 1 d . . . . .
C40 C 0.4563(2) 0.42049(19) 0.85321(14) 0.0157(5) Uani 1 1 d . . . . .
H40 H 0.414560 0.467761 0.829965 0.019 Uiso 1 1 calc R U . . .
C41 C 0.6365(2) 0.2063(2) 0.95903(17) 0.0303(7) Uani 1 1 d D U . . .
C42 C 0.3406(2) 0.4363(2) 0.95110(15) 0.0223(6) Uani 1 1 d . . . . .
C43 C 0.5161(2) 0.31859(18) 0.68158(14) 0.0143(5) Uani 1 1 d . . . . .
C44 C 0.4113(2) 0.31654(19) 0.64804(14) 0.0154(5) Uani 1 1 d . . . . .
H44 H 0.371629 0.373385 0.655823 0.018 Uiso 1 1 calc R U . . .
C45 C 0.3627(2) 0.23486(19) 0.60376(14) 0.0160(5) Uani 1 1 d . . . . .
C46 C 0.4164(2) 0.15013(19) 0.59102(15) 0.0188(5) Uani 1 1 d . . . . .
H46 H 0.383283 0.094423 0.560347 0.023 Uiso 1 1 calc R U . . .
C47 C 0.5197(2) 0.14886(19) 0.62423(16) 0.0191(5) Uani 1 1 d . . . . .
C48 C 0.5684(2) 0.23132(18) 0.66822(15) 0.0170(5) Uani 1 1 d . . . . .
H48 H 0.639788 0.228249 0.690027 0.020 Uiso 1 1 calc R U . . .
C49 C 0.2495(2) 0.2397(2) 0.57063(16) 0.0248(6) Uani 1 1 d . . . . .
C50 C 0.5806(3) 0.0581(2) 0.6138(2) 0.0303(7) Uani 1 1 d . . . . .
C51 C 0.53128(19) 0.51867(18) 0.72111(14) 0.0137(5) Uani 1 1 d . . . . .
C52 C 0.5057(2) 0.53974(19) 0.64862(15) 0.0176(5) Uani 1 1 d . . . . .
H52 H 0.502742 0.487827 0.609678 0.021 Uiso 1 1 calc R U . . .
C53 C 0.4843(2) 0.6349(2) 0.63136(15) 0.0210(6) Uani 1 1 d . . . . .
C54 C 0.4877(2) 0.7124(2) 0.68630(16) 0.0218(6) Uani 1 1 d . . . . .
H54 H 0.472321 0.776902 0.674657 0.026 Uiso 1 1 calc R U . . .
C55 C 0.5140(2) 0.69367(19) 0.75864(16) 0.0193(5) Uani 1 1 d . . . . .
C56 C 0.5354(2) 0.59886(18) 0.77568(15) 0.0164(5) Uani 1 1 d . . . . .
H56 H 0.553310 0.588210 0.825925 0.020 Uiso 1 1 calc R U . . .
C57 C 0.4596(3) 0.6524(2) 0.55186(18) 0.0328(6) Uani 1 1 d . U . . .
C58 C 0.5179(3) 0.7774(2) 0.8179(2) 0.0397(6) Uani 1 1 d . U . . .
B1 B 1.1448(2) 0.8028(2) 0.79939(18) 0.0178(6) Uani 1 1 d . . . . .
B2 B 0.5696(2) 0.4100(2) 0.74077(16) 0.0129(5) Uani 1 1 d . . . . .

loop_
_atom_site_aniso_label
_atom_site_aniso_U_11
_atom_site_aniso_U_22
_atom_site_aniso_U_33
_atom_site_aniso_U_23
_atom_site_aniso_U_13
_atom_site_aniso_U_12
Pt1 0.01544(5) 0.00989(4) 0.01398(5) 0.00171(3) 0.00178(3) -0.00117(3)
F1A 0.0447(18) 0.075(2) 0.0170(15) 0.0104(14) 0.0107(13) 0.0132(17)
F2A 0.112(4) 0.0391(12) 0.054(3) -0.0095(13) 0.053(3) 0.0029(16)
F3A 0.0240(12) 0.126(3) 0.0303(17) -0.005(2) 0.0141(11) -0.0200(17)
F1B 0.032(2) 0.092(4) 0.030(3) -0.018(3) 0.012(2) 0.025(2)
F2B 0.092(4) 0.054(2) 0.040(3) 0.013(2) 0.042(3) 0.003(3)
F3B 0.033(3) 0.067(3) 0.031(4) -0.027(3) 0.021(2) -0.009(3)
F4 0.0362(12) 0.0338(10) 0.0463(12) -0.0033(9) -0.0242(9) 0.0149(9)
F5 0.0316(11) 0.0327(10) 0.0337(11) -0.0020(9) -0.0058(8) -0.0165(8)
F6 0.0256(10) 0.0709(14) 0.0154(9) 0.0006(9) -0.0008(7) -0.0110(10)
F7A 0.068(3) 0.064(3) 0.041(2) 0.027(2) 0.018(2) 0.049(3)
F8A 0.046(2) 0.049(3) 0.081(4) 0.052(3) -0.004(2) -0.003(2)
F9A 0.070(3) 0.060(3) 0.053(3) 0.006(3) -0.042(3) 0.018(2)
F7B 0.068(4) 0.040(3) 0.058(3) 0.005(3) -0.014(3) 0.035(3)
F8B 0.056(4) 0.076(4) 0.048(3) 0.049(3) 0.022(3) 0.029(3)
F9B 0.036(3) 0.062(3) 0.069(4) 0.037(3) -0.019(3) 0.007(3)
F10 0.0143(8) 0.0342(9) 0.0299(10) 0.0043(8) 0.0051(7) -0.0045(7)
F11 0.0320(10) 0.0258(9) 0.0389(11) -0.0036(8) 0.0164(9) -0.0006(8)
F12 0.0305(10) 0.0613(13) 0.0157(9) 0.0045(9) 0.0119(7) 0.0029(9)
F13 0.0340(11) 0.0350(10) 0.0420(12) 0.0102(9) -0.0173(9) 0.0033(9)
F14 0.0157(10) 0.0893(17) 0.0338(12) -0.0075(11) 0.0043(8) 0.0026(10)
F15 0.0259(10) 0.0338(10) 0.0361(11) -0.0083(9) -0.0104(8) -0.0062(8)
F16 0.0366(13) 0.0191(9) 0.105(2) -0.0195(11) -0.0053(13) -0.0013(9)
F17 0.0386(12) 0.0450(12) 0.0518(14) -0.0073(10) 0.0180(10) 0.0143(10)
F18 0.0504(13) 0.0257(9) 0.0503(14) 0.0039(9) -0.0025(10) 0.0179(9)
F19 0.0598(12) 0.1053(18) 0.0273(12) 0.0241(12) 0.0125(10) -0.0139(11)
F20 0.0582(12) 0.0629(11) 0.0233(10) 0.0146(9) -0.0128(9) -0.0097(10)
F21 0.162(2) 0.0511(10) 0.0334(13) 0.0174(11) -0.0071(14) 0.0508(14)
F22 0.0615(13) 0.0627(12) 0.0556(13) -0.0254(11) 0.0022(11) 0.0334(11)
F23 0.1106(16) 0.0240(9) 0.0360(11) 0.0000(9) 0.0087(11) -0.0073(10)
F24 0.0574(12) 0.0275(8) 0.0216(9) -0.0028(8) 0.0053(8) 0.0095(8)
N1 0.0254(13) 0.0204(11) 0.0240(13) 0.0062(10) 0.0094(10) 0.0045(10)
N2 0.0217(12) 0.0165(10) 0.0185(12) 0.0018(9) 0.0053(9) 0.0018(9)
N3 0.0209(12) 0.0122(9) 0.0192(12) 0.0033(9) 0.0023(9) -0.0024(8)
N4 0.0185(12) 0.0147(10) 0.0222(12) 0.0035(9) 0.0046(9) -0.0034(9)
N5 0.0185(11) 0.0139(9) 0.0149(11) 0.0023(9) 0.0006(8) 0.0002(8)
N6 0.0202(12) 0.0130(9) 0.0145(11) 0.0013(9) 0.0025(8) -0.0002(8)
C1 0.0180(14) 0.0211(13) 0.0257(15) 0.0027(12) 0.0059(11) 0.0039(11)
C2 0.0142(13) 0.0182(12) 0.0244(15) 0.0036(11) 0.0035(10) 0.0023(10)
C3 0.0158(14) 0.0187(12) 0.0330(17) 0.0030(12) 0.0048(11) 0.0017(10)
C4 0.0194(15) 0.0229(14) 0.050(2) -0.0002(14) 0.0127(14) 0.0059(12)
C5 0.0256(17) 0.0367(17) 0.039(2) -0.0051(16) 0.0112(14) 0.0090(14)
C6 0.0301(18) 0.0399(18) 0.0258(17) 0.0027(14) 0.0111(13) 0.0112(14)
C7 0.0223(14) 0.0144(11) 0.0135(12) 0.0011(10) 0.0052(10) -0.0001(10)
C8 0.0343(17) 0.0122(11) 0.0254(16) 0.0061(11) 0.0038(12) -0.0036(11)
C9 0.0277(16) 0.0141(12) 0.0315(17) 0.0051(12) 0.0044(12) -0.0079(11)
C10 0.0222(14) 0.0179(12) 0.0167(13) 0.0054(11) 0.0016(10) 0.0035(10)
C11 0.0291(17) 0.0176(12) 0.0302(17) 0.0070(12) 0.0016(12) 0.0048(12)
C12 0.0332(18) 0.0315(16) 0.0169(14) 0.0048(13) -0.0009(12) 0.0008(13)
C13 0.0188(13) 0.0131(11) 0.0192(13) 0.0034(10) 0.0033(10) 0.0018(10)
C14 0.0174(14) 0.0172(12) 0.0307(16) 0.0037(12) 0.0047(11) -0.0029(10)
C15 0.0299(18) 0.050(2) 0.0289(18) 0.0131(16) 0.0061(13) 0.0122(16)
C16 0.0236(16) 0.0388(17) 0.0357(19) 0.0088(15) 0.0128(14) -0.0012(14)
C17 0.0163(13) 0.0104(10) 0.0152(12) 0.0014(10) 0.0019(9) 0.0011(9)
C18 0.0159(13) 0.0182(12) 0.0269(15) 0.0033(11) 0.0039(11) -0.0030(10)
C19 0.0189(14) 0.0174(12) 0.0270(16) 0.0011(12) -0.0017(11) -0.0059(10)
C20 0.0275(15) 0.0182(12) 0.0152(13) 0.0027(11) 0.0039(11) -0.0008(11)
C21 0.0369(18) 0.0205(13) 0.0213(15) -0.0005(12) 0.0080(12) 0.0017(12)
C22 0.0277(16) 0.0276(14) 0.0188(15) -0.0001(12) 0.0008(11) -0.0018(12)
C23 0.0362(18) 0.0243(14) 0.0223(16) 0.0046(13) 0.0080(13) -0.0059(13)
C24 0.0273(15) 0.0196(12) 0.0155(13) 0.0013(11) -0.0017(10) -0.0026(11)
C25 0.0310(17) 0.0235(14) 0.0209(15) -0.0028(12) 0.0006(12) 0.0001(12)
C26 0.043(2) 0.0261(15) 0.0241(16) 0.0029(13) -0.0082(13) 0.0089(14)
C27 0.0138(12) 0.0098(10) 0.0160(12) 0.0026(9) 0.0019(9) -0.0001(9)
C28 0.0144(12) 0.0157(11) 0.0150(13) 0.0009(10) -0.0003(9) -0.0017(9)
C29 0.0172(13) 0.0159(11) 0.0171(13) 0.0030(10) 0.0060(10) 0.0008(10)
C30 0.0112(12) 0.0156(11) 0.0228(14) 0.0028(11) 0.0030(10) -0.0012(9)
C31 0.0133(12) 0.0100(10) 0.0179(13) 0.0001(10) -0.0030(9) -0.0008(9)
C32 0.0161(12) 0.0109(10) 0.0133(12) 0.0008(9) 0.0021(9) 0.0012(9)
C33 0.0234(11) 0.0364(12) 0.0244(14) 0.0003(9) 0.0090(10) -0.0009(10)
C34 0.0153(13) 0.0185(12) 0.0241(15) 0.0007(11) -0.0011(10) -0.0004(10)
C35 0.0118(12) 0.0163(11) 0.0112(12) 0.0022(10) 0.0000(8) -0.0035(9)
C36 0.0151(13) 0.0172(11) 0.0163(13) 0.0039(10) 0.0013(9) -0.0012(10)
C37 0.0188(14) 0.0191(12) 0.0168(13) 0.0046(11) -0.0024(10) -0.0034(10)
C38 0.0184(13) 0.0270(14) 0.0131(13) 0.0051(11) 0.0032(10) -0.0066(11)
C39 0.0107(12) 0.0216(12) 0.0157(13) -0.0013(10) 0.0014(9) -0.0030(10)
C40 0.0119(12) 0.0192(12) 0.0148(12) 0.0014(10) -0.0009(9) -0.0028(10)
C41 0.0296(16) 0.0362(16) 0.0277(16) 0.0164(13) 0.0024(12) 0.0060(13)
C42 0.0232(15) 0.0285(14) 0.0151(14) 0.0013(12) 0.0051(11) -0.0065(12)
C43 0.0161(13) 0.0168(11) 0.0103(12) 0.0024(10) 0.0023(9) -0.0006(9)
C44 0.0144(12) 0.0196(12) 0.0127(12) 0.0035(10) 0.0026(9) 0.0012(10)
C45 0.0132(12) 0.0207(12) 0.0132(12) 0.0020(10) -0.0001(9) -0.0045(10)
C46 0.0188(14) 0.0186(12) 0.0180(14) -0.0017(11) 0.0034(10) -0.0067(10)
C47 0.0195(14) 0.0159(11) 0.0223(14) 0.0018(11) 0.0046(10) -0.0015(10)
C48 0.0149(13) 0.0186(12) 0.0173(13) 0.0019(11) 0.0010(9) 0.0012(10)
C49 0.0221(15) 0.0307(15) 0.0195(15) -0.0023(13) 0.0007(11) -0.0027(12)
C50 0.0245(17) 0.0211(14) 0.042(2) -0.0040(14) -0.0002(14) -0.0003(12)
C51 0.0089(11) 0.0171(11) 0.0156(12) 0.0019(10) 0.0024(9) 0.0009(9)
C52 0.0208(14) 0.0179(12) 0.0141(13) 0.0028(10) 0.0021(10) 0.0008(10)
C53 0.0278(15) 0.0230(13) 0.0134(13) 0.0066(11) 0.0033(10) 0.0045(11)
C54 0.0308(16) 0.0172(12) 0.0189(14) 0.0068(11) 0.0038(11) 0.0066(11)
C55 0.0227(14) 0.0151(11) 0.0203(14) 0.0010(11) 0.0040(11) 0.0057(10)
C56 0.0153(13) 0.0191(12) 0.0152(13) 0.0032(10) 0.0026(9) 0.0034(10)
C57 0.0521(17) 0.0290(12) 0.0187(15) 0.0090(11) 0.0043(11) 0.0074(10)
C58 0.0611(13) 0.0260(10) 0.0316(11) -0.0033(10) 0.0082(11) 0.0141(10)
B1 0.0192(15) 0.0146(12) 0.0209(16) 0.0038(12) 0.0053(11) 0.0012(11)
B2 0.0115(13) 0.0160(12) 0.0110(13) 0.0023(11) 0.0005(9) 0.0015(10)

loop_
_atom_type_symbol
_atom_type_description
_atom_type_scat_dispersion_real
_atom_type_scat_dispersion_imag
_atom_type_scat_source
C C 0.0015 0.0009 'International Tables Vol C Tables 4.2.6.8 and 6.1.1.4'
H H 0.0000 0.0000 'International Tables Vol C Tables 4.2.6.8 and 6.1.1.4'
B B 0.0004 0.0004 'International Tables Vol C Tables 4.2.6.8 and 6.1.1.4'
F F 0.0096 0.0061 'International Tables Vol C Tables 4.2.6.8 and 6.1.1.4'
N N 0.0030 0.0019 'International Tables Vol C Tables 4.2.6.8 and 6.1.1.4'
Pt Pt -0.6812 5.7081 'International Tables Vol C Tables 4.2.6.8 and 6.1.1.4'

loop_
_geom_angle_atom_site_label_1
_geom_angle_atom_site_label_2
_geom_angle_atom_site_label_3
_geom_angle
_geom_angle_site_symmetry_1
_geom_angle_site_symmetry_3
_geom_angle_publ_flag
C7 Pt1 H1A 92.2(11) . . ?
C7 Pt1 C13 80.28(10) . . ?
C7 Pt1 C17 168.52(10) . . ?
C7 Pt1 B1 106.92(10) . . ?
C13 Pt1 H1A 169.1(12) . . ?
C13 Pt1 C17 88.53(10) . . ?
C13 Pt1 B1 160.62(12) . . ?
C17 Pt1 H1A 99.2(11) . . ?
C17 Pt1 B1 82.92(10) . . ?
B1 Pt1 H1A 29.9(12) . . ?
C1 N1 H1 118.1(19) . . ?
C1 N1 B1 108.6(2) . . ?
B1 N1 H1 133.2(19) . . ?
C2 N2 H2 124(2) . . ?
C2 N2 B1 108.9(2) . . ?
B1 N2 H2 127(2) . . ?
C7 N3 C8 110.8(2) . . ?
C7 N3 C10 119.0(2) . . ?
C8 N3 C10 129.3(2) . . ?
C7 N4 C9 109.5(2) . . ?
C7 N4 C14 125.5(2) . . ?
C9 N4 C14 125.0(2) . . ?
C17 N5 C19 110.8(2) . . ?
C17 N5 C24 126.1(2) . . ?
C19 N5 C24 123.0(2) . . ?
C17 N6 C18 109.7(2) . . ?
C17 N6 C20 126.4(2) . . ?
C18 N6 C20 123.7(2) . . ?
C2 C1 N1 107.8(2) . . ?
C6 C1 N1 130.6(3) . . ?
C6 C1 C2 121.5(3) . . ?
N2 C2 C1 108.4(2) . . ?
C3 C2 N2 131.3(3) . . ?
C3 C2 C1 120.3(3) . . ?
C2 C3 H3 120.9 . . ?
C4 C3 C2 118.1(3) . . ?
C4 C3 H3 120.9 . . ?
C3 C4 H4 119.3 . . ?
C3 C4 C5 121.5(3) . . ?
C5 C4 H4 119.3 . . ?
C4 C5 H5 119.5 . . ?
C6 C5 C4 121.1(3) . . ?
C6 C5 H5 119.5 . . ?
C1 C6 H6 121.2 . . ?
C5 C6 C1 117.6(3) . . ?
C5 C6 H6 121.2 . . ?
N3 C7 Pt1 115.22(19) . . ?
N3 C7 N4 105.2(2) . . ?
N4 C7 Pt1 139.56(19) . . ?
N3 C8 H8 126.7 . . ?
C9 C8 N3 106.5(2) . . ?
C9 C8 H8 126.7 . . ?
N4 C9 H9 126.0 . . ?
C8 C9 N4 108.0(2) . . ?
C8 C9 H9 126.0 . . ?
N3 C10 C11 110.6(2) . . ?
N3 C10 C12 107.5(2) . . ?
N3 C10 C13 104.9(2) . . ?
C11 C10 C12 111.0(2) . . ?
C11 C10 C13 110.8(2) . . ?
C12 C10 C13 111.8(2) . . ?
C10 C11 H11A 109.5 . . ?
C10 C11 H11B 109.5 . . ?
C10 C11 H11C 109.5 . . ?
H11A C11 H11B 109.5 . . ?
H11A C11 H11C 109.5 . . ?
H11B C11 H11C 109.5 . . ?
C10 C12 H12A 109.5 . . ?
C10 C12 H12B 109.5 . . ?
C10 C12 H12C 109.5 . . ?
H12A C12 H12B 109.5 . . ?
H12A C12 H12C 109.5 . . ?
H12B C12 H12C 109.5 . . ?
Pt1 C13 H13A 109.2 . . ?
Pt1 C13 H13B 109.2 . . ?
C10 C13 Pt1 112.25(17) . . ?
C10 C13 H13A 109.2 . . ?
C10 C13 H13B 109.2 . . ?
H13A C13 H13B 107.9 . . ?
N4 C14 H14 107.4 . . ?
N4 C14 C15 111.0(2) . . ?
N4 C14 C16 110.7(2) . . ?
C15 C14 H14 107.4 . . ?
C15 C14 C16 112.7(3) . . ?
C16 C14 H14 107.4 . . ?
C14 C15 H15A 109.5 . . ?
C14 C15 H15B 109.5 . . ?
C14 C15 H15C 109.5 . . ?
H15A C15 H15B 109.5 . . ?
H15A C15 H15C 109.5 . . ?
H15B C15 H15C 109.5 . . ?
C14 C16 H16A 109.5 . . ?
C14 C16 H16B 109.5 . . ?
C14 C16 H16C 109.5 . . ?
H16A C16 H16B 109.5 . . ?
H16A C16 H16C 109.5 . . ?
H16B C16 H16C 109.5 . . ?
N5 C17 Pt1 122.48(17) . . ?
N5 C17 N6 104.9(2) . . ?
N6 C17 Pt1 132.5(2) . . ?
N6 C18 H18 126.1 . . ?
C19 C18 N6 107.8(2) . . ?
C19 C18 H18 126.1 . . ?
N5 C19 H19 126.6 . . ?
C18 C19 N5 106.8(3) . . ?
C18 C19 H19 126.6 . . ?
N6 C20 C21 108.3(2) . . ?
N6 C20 C22 109.6(2) . . ?
N6 C20 C23 109.7(2) . . ?
C21 C20 C22 112.3(2) . . ?
C21 C20 C23 108.4(2) . . ?
C22 C20 C23 108.5(2) . . ?
C20 C21 H21A 109.5 . . ?
C20 C21 H21B 109.5 . . ?
C20 C21 H21C 109.5 . . ?
H21A C21 H21B 109.5 . . ?
H21A C21 H21C 109.5 . . ?
H21B C21 H21C 109.5 . . ?
C20 C22 H22A 109.5 . . ?
C20 C22 H22B 109.5 . . ?
C20 C22 H22C 109.5 . . ?
H22A C22 H22B 109.5 . . ?
H22A C22 H22C 109.5 . . ?
H22B C22 H22C 109.5 . . ?
C20 C23 H23A 109.5 . . ?
C20 C23 H23B 109.5 . . ?
C20 C23 H23C 109.5 . . ?
H23A C23 H23B 109.5 . . ?
H23A C23 H23C 109.5 . . ?
H23B C23 H23C 109.5 . . ?
N5 C24 H24 108.1 . . ?
N5 C24 C25 110.5(2) . . ?
N5 C24 C26 109.6(2) . . ?
C25 C24 H24 108.1 . . ?
C25 C24 C26 112.2(3) . . ?
C26 C24 H24 108.1 . . ?
C24 C25 H25A 109.5 . . ?
C24 C25 H25B 109.5 . . ?
C24 C25 H25C 109.5 . . ?
H25A C25 H25B 109.5 . . ?
H25A C25 H25C 109.5 . . ?
H25B C25 H25C 109.5 . . ?
C24 C26 H26A 109.5 . . ?
C24 C26 H26B 109.5 . . ?
C24 C26 H26C 109.5 . . ?
H26A C26 H26B 109.5 . . ?
H26A C26 H26C 109.5 . . ?
H26B C26 H26C 109.5 . . ?
C28 C27 C32 116.0(2) . . ?
C28 C27 B2 120.6(2) . . ?
C32 C27 B2 123.3(2) . . ?
C27 C28 H28 119.2 . . ?
C29 C28 C27 121.6(3) . . ?
C29 C28 H28 119.2 . . ?
C28 C29 C33 118.4(3) . . ?
C30 C29 C28 121.1(2) . . ?
C30 C29 C33 120.4(2) . . ?
C29 C30 H30 120.9 . . ?
C29 C30 C31 118.1(2) . . ?
C31 C30 H30 120.9 . . ?
C30 C31 C32 120.8(3) . . ?
C30 C31 C34 119.1(2) . . ?
C32 C31 C34 120.1(2) . . ?
C27 C32 H32 118.8 . . ?
C31 C32 C27 122.4(2) . . ?
C31 C32 H32 118.8 . . ?
F1A C33 C29 110.0(3) . . ?
F2A C33 F1A 106.3(4) . . ?
F2A C33 F3A 112.4(4) . . ?
F2A C33 C29 114.0(3) . . ?
F3A C33 F1A 100.5(3) . . ?
F3A C33 C29 112.6(3) . . ?
F1B C33 F3B 97.8(4) . . ?
F1B C33 C29 110.8(4) . . ?
F2B C33 F1B 108.7(5) . . ?
F2B C33 F3B 107.4(6) . . ?
F2B C33 C29 118.7(4) . . ?
F3B C33 C29 111.5(4) . . ?
F4 C34 F5 105.1(2) . . ?
F4 C34 C31 111.8(2) . . ?
F5 C34 C31 112.7(2) . . ?
F6 C34 F4 107.1(2) . . ?
F6 C34 F5 106.0(2) . . ?
F6 C34 C31 113.6(2) . . ?
C36 C35 B2 120.4(2) . . ?
C40 C35 C36 115.4(2) . . ?
C40 C35 B2 124.1(2) . . ?
C35 C36 H36 118.5 . . ?
C37 C36 C35 123.0(2) . . ?
C37 C36 H36 118.5 . . ?
C36 C37 C38 120.3(2) . . ?
C36 C37 C41 120.0(2) . . ?
C38 C37 C41 119.7(2) . . ?
C37 C38 H38 121.0 . . ?
C39 C38 C37 118.0(2) . . ?
C39 C38 H38 121.0 . . ?
C38 C39 C40 121.3(2) . . ?
C38 C39 C42 120.1(2) . . ?
C40 C39 C42 118.6(2) . . ?
C35 C40 H40 119.0 . . ?
C39 C40 C35 122.0(2) . . ?
C39 C40 H40 119.0 . . ?
F7A C41 C37 115.3(3) . . ?
F8A C41 F7A 104.9(4) . . ?
F8A C41 C37 112.6(3) . . ?
F9A C41 F7A 104.2(4) . . ?
F9A C41 F8A 104.4(4) . . ?
F9A C41 C37 114.3(4) . . ?
F7B C41 F8B 108.3(5) . . ?
F7B C41 F9B 108.5(5) . . ?
F7B C41 C37 110.5(4) . . ?
F8B C41 C37 113.8(4) . . ?
F9B C41 F8B 104.9(5) . . ?
F9B C41 C37 110.6(4) . . ?
F10 C42 F11 105.3(2) . . ?
F10 C42 F12 106.6(2) . . ?
F10 C42 C39 112.1(2) . . ?
F11 C42 F12 106.8(2) . . ?
F11 C42 C39 112.6(2) . . ?
F12 C42 C39 112.8(2) . . ?
C44 C43 C48 115.0(2) . . ?
C44 C43 B2 122.7(2) . . ?
C48 C43 B2 121.9(2) . . ?
C43 C44 H44 118.7 . . ?
C45 C44 C43 122.7(2) . . ?
C45 C44 H44 118.7 . . ?
C44 C45 C49 118.6(2) . . ?
C46 C45 C44 121.1(2) . . ?
C46 C45 C49 120.3(2) . . ?
C45 C46 H46 121.0 . . ?
C47 C46 C45 117.9(3) . . ?
C47 C46 H46 121.0 . . ?
C46 C47 C48 120.8(2) . . ?
C46 C47 C50 120.0(3) . . ?
C48 C47 C50 119.2(3) . . ?
C43 C48 H48 118.7 . . ?
C47 C48 C43 122.6(3) . . ?
C47 C48 H48 118.7 . . ?
F13 C49 F15 106.0(2) . . ?
F13 C49 C45 112.8(2) . . ?
F14 C49 F13 105.7(2) . . ?
F14 C49 F15 106.4(2) . . ?
F14 C49 C45 112.7(2) . . ?
F15 C49 C45 112.6(2) . . ?
F16 C50 F17 106.1(3) . . ?
F16 C50 F18 106.2(3) . . ?
F16 C50 C47 113.4(3) . . ?
F17 C50 F18 105.4(3) . . ?
F17 C50 C47 113.0(3) . . ?
F18 C50 C47 112.2(3) . . ?
C52 C51 C56 115.9(2) . . ?
C52 C51 B2 121.9(2) . . ?
C56 C51 B2 121.7(2) . . ?
C51 C52 H52 119.0 . . ?
C51 C52 C53 122.1(3) . . ?
C53 C52 H52 119.0 . . ?
C52 C53 C57 119.1(3) . . ?
C54 C53 C52 120.8(3) . . ?
C54 C53 C57 120.1(2) . . ?
C53 C54 H54 120.9 . . ?
C53 C54 C55 118.3(2) . . ?
C55 C54 H54 120.9 . . ?
C54 C55 C56 120.8(2) . . ?
C54 C55 C58 118.3(2) . . ?
C56 C55 C58 120.9(3) . . ?
C51 C56 H56 118.9 . . ?
C55 C56 C51 122.1(2) . . ?
C55 C56 H56 118.9 . . ?
F19 C57 F20 104.9(3) . . ?
F19 C57 F21 107.7(3) . . ?
F19 C57 C53 111.9(3) . . ?
F20 C57 C53 113.1(3) . . ?
F21 C57 F20 105.4(3) . . ?
F21 C57 C53 113.3(3) . . ?
F22 C58 F23 104.6(3) . . ?
F22 C58 F24 108.5(3) . . ?
F22 C58 C55 113.3(3) . . ?
F23 C58 C55 111.8(3) . . ?
F24 C58 F23 103.6(3) . . ?
F24 C58 C55 114.2(3) . . ?
Pt1 B1 H1A 44.9(16) . . ?
N1 B1 Pt1 112.94(19) . . ?
N1 B1 H1A 132.4(16) . . ?
N1 B1 N2 106.2(2) . . ?
N2 B1 Pt1 132.64(19) . . ?
N2 B1 H1A 118.1(16) . . ?
C35 B2 C27 111.2(2) . . ?
C35 B2 C51 113.5(2) . . ?
C43 B2 C27 111.2(2) . . ?
C43 B2 C35 103.82(19) . . ?
C43 B2 C51 114.2(2) . . ?
C51 B2 C27 103.17(19) . . ?

loop_
_geom_bond_atom_site_label_1
_geom_bond_atom_site_label_2
_geom_bond_distance
_geom_bond_site_symmetry_2
_geom_bond_publ_flag
Pt1 H1A 1.69(3) . ?
Pt1 C7 2.017(2) . ?
Pt1 C13 2.054(2) . ?
Pt1 C17 2.059(2) . ?
Pt1 B1 2.314(3) . ?
F1A C33 1.379(4) . ?
F2A C33 1.260(5) . ?
F3A C33 1.315(4) . ?
F1B C33 1.375(6) . ?
F2B C33 1.228(6) . ?
F3B C33 1.379(7) . ?
F4 C34 1.340(3) . ?
F5 C34 1.341(3) . ?
F6 C34 1.324(3) . ?
F7A C41 1.341(5) . ?
F8A C41 1.331(5) . ?
F9A C41 1.320(5) . ?
F7B C41 1.300(7) . ?
F8B C41 1.312(6) . ?
F9B C41 1.305(7) . ?
F10 C42 1.341(3) . ?
F11 C42 1.344(3) . ?
F12 C42 1.346(3) . ?
F13 C49 1.339(3) . ?
F14 C49 1.338(3) . ?
F15 C49 1.344(3) . ?
F16 C50 1.333(4) . ?
F17 C50 1.334(4) . ?
F18 C50 1.346(4) . ?
F19 C57 1.322(4) . ?
F20 C57 1.325(4) . ?
F21 C57 1.323(4) . ?
F22 C58 1.307(4) . ?
F23 C58 1.364(4) . ?
F24 C58 1.333(4) . ?
N1 H1 0.99(3) . ?
N1 C1 1.402(3) . ?
N1 B1 1.415(4) . ?
N2 H2 0.94(4) . ?
N2 C2 1.387(3) . ?
N2 B1 1.417(4) . ?
N3 C7 1.355(3) . ?
N3 C8 1.381(3) . ?
N3 C10 1.480(4) . ?
N4 C7 1.357(3) . ?
N4 C9 1.388(3) . ?
N4 C14 1.480(4) . ?
N5 C17 1.355(3) . ?
N5 C19 1.381(3) . ?
N5 C24 1.468(3) . ?
N6 C17 1.363(3) . ?
N6 C18 1.384(4) . ?
N6 C20 1.489(4) . ?
C1 C2 1.398(4) . ?
C1 C6 1.385(4) . ?
C2 C3 1.383(4) . ?
C3 H3 0.9500 . ?
C3 C4 1.378(4) . ?
C4 H4 0.9500 . ?
C4 C5 1.387(5) . ?
C5 H5 0.9500 . ?
C5 C6 1.380(4) . ?
C6 H6 0.9500 . ?
C8 H8 0.9500 . ?
C8 C9 1.333(4) . ?
C9 H9 0.9500 . ?
C10 C11 1.523(4) . ?
C10 C12 1.524(4) . ?
C10 C13 1.536(3) . ?
C11 H11A 0.9800 . ?
C11 H11B 0.9800 . ?
C11 H11C 0.9800 . ?
C12 H12A 0.9800 . ?
C12 H12B 0.9800 . ?
C12 H12C 0.9800 . ?
C13 H13A 0.9900 . ?
C13 H13B 0.9900 . ?
C14 H14 1.0000 . ?
C14 C15 1.503(4) . ?
C14 C16 1.522(4) . ?
C15 H15A 0.9800 . ?
C15 H15B 0.9800 . ?
C15 H15C 0.9800 . ?
C16 H16A 0.9800 . ?
C16 H16B 0.9800 . ?
C16 H16C 0.9800 . ?
C18 H18 0.9500 . ?
C18 C19 1.333(4) . ?
C19 H19 0.9500 . ?
C20 C21 1.521(4) . ?
C20 C22 1.523(4) . ?
C20 C23 1.532(4) . ?
C21 H21A 0.9800 . ?
C21 H21B 0.9800 . ?
C21 H21C 0.9800 . ?
C22 H22A 0.9800 . ?
C22 H22B 0.9800 . ?
C22 H22C 0.9800 . ?
C23 H23A 0.9800 . ?
C23 H23B 0.9800 . ?
C23 H23C 0.9800 . ?
C24 H24 1.0000 . ?
C24 C25 1.517(4) . ?
C24 C26 1.529(4) . ?
C25 H25A 0.9800 . ?
C25 H25B 0.9800 . ?
C25 H25C 0.9800 . ?
C26 H26A 0.9800 . ?
C26 H26B 0.9800 . ?
C26 H26C 0.9800 . ?
C27 C28 1.402(3) . ?
C27 C32 1.403(4) . ?
C27 B2 1.640(4) . ?
C28 H28 0.9500 . ?
C28 C29 1.395(4) . ?
C29 C30 1.385(4) . ?
C29 C33 1.502(4) . ?
C30 H30 0.9500 . ?
C30 C31 1.386(4) . ?
C31 C32 1.386(3) . ?
C31 C34 1.496(4) . ?
C32 H32 0.9500 . ?
C35 C36 1.402(3) . ?
C35 C40 1.399(3) . ?
C35 B2 1.638(3) . ?
C36 H36 0.9500 . ?
C36 C37 1.384(3) . ?
C37 C38 1.392(4) . ?
C37 C41 1.493(4) . ?
C38 H38 0.9500 . ?
C38 C39 1.381(4) . ?
C39 C40 1.392(3) . ?
C39 C42 1.498(4) . ?
C40 H40 0.9500 . ?
C43 C44 1.395(4) . ?
C43 C48 1.401(3) . ?
C43 B2 1.635(4) . ?
C44 H44 0.9500 . ?
C44 C45 1.388(4) . ?
C45 C46 1.380(4) . ?
C45 C49 1.498(4) . ?
C46 H46 0.9500 . ?
C46 C47 1.379(4) . ?
C47 C48 1.393(4) . ?
C47 C50 1.494(4) . ?
C48 H48 0.9500 . ?
C51 C52 1.393(4) . ?
C51 C56 1.401(4) . ?
C51 B2 1.640(4) . ?
C52 H52 0.9500 . ?
C52 C53 1.398(3) . ?
C53 C54 1.381(4) . ?
C53 C57 1.501(4) . ?
C54 H54 0.9500 . ?
C54 C55 1.381(4) . ?
C55 C56 1.392(3) . ?
C55 C58 1.490(4) . ?
C56 H56 0.9500 . ?
B1 H1A 1.19(3) . ?

loop_
_geom_torsion_atom_site_label_1
_geom_torsion_atom_site_label_2
_geom_torsion_atom_site_label_3
_geom_torsion_atom_site_label_4
_geom_torsion
_geom_torsion_site_symmetry_1
_geom_torsion_site_symmetry_2
_geom_torsion_site_symmetry_3
_geom_torsion_site_symmetry_4
_geom_torsion_publ_flag
N1 C1 C2 N2 1.0(3) . . . . ?
N1 C1 C2 C3 179.1(3) . . . . ?
N1 C1 C6 C5 -177.9(3) . . . . ?
N2 C2 C3 C4 176.3(3) . . . . ?
N3 C8 C9 N4 1.0(3) . . . . ?
N3 C10 C13 Pt1 -30.5(2) . . . . ?
N6 C18 C19 N5 -0.5(3) . . . . ?
C1 N1 B1 Pt1 -150.1(2) . . . . ?
C1 N1 B1 N2 2.6(3) . . . . ?
C1 C2 C3 C4 -1.4(4) . . . . ?
C2 N2 B1 Pt1 142.9(3) . . . . ?
C2 N2 B1 N1 -2.1(3) . . . . ?
C2 C1 C6 C5 -0.8(5) . . . . ?
C2 C3 C4 C5 0.9(5) . . . . ?
C3 C4 C5 C6 -0.3(5) . . . . ?
C4 C5 C6 C1 0.3(5) . . . . ?
C6 C1 C2 N2 -176.7(3) . . . . ?
C6 C1 C2 C3 1.5(4) . . . . ?
C7 N3 C8 C9 -0.6(3) . . . . ?
C7 N3 C10 C11 146.6(2) . . . . ?
C7 N3 C10 C12 -92.0(3) . . . . ?
C7 N3 C10 C13 27.1(3) . . . . ?
C7 N4 C9 C8 -1.0(3) . . . . ?
C7 N4 C14 C15 -87.2(3) . . . . ?
C7 N4 C14 C16 146.8(3) . . . . ?
C8 N3 C7 Pt1 178.71(18) . . . . ?
C8 N3 C7 N4 0.0(3) . . . . ?
C8 N3 C10 C11 -45.3(4) . . . . ?
C8 N3 C10 C12 76.1(3) . . . . ?
C8 N3 C10 C13 -164.8(3) . . . . ?
C9 N4 C7 Pt1 -177.6(2) . . . . ?
C9 N4 C7 N3 0.6(3) . . . . ?
C9 N4 C14 C15 93.3(3) . . . . ?
C9 N4 C14 C16 -32.7(4) . . . . ?
C10 N3 C7 Pt1 -11.2(3) . . . . ?
C10 N3 C7 N4 170.1(2) . . . . ?
C10 N3 C8 C9 -169.4(3) . . . . ?
C11 C10 C13 Pt1 -149.9(2) . . . . ?
C12 C10 C13 Pt1 85.7(3) . . . . ?
C14 N4 C7 Pt1 2.8(5) . . . . ?
C14 N4 C7 N3 -178.9(2) . . . . ?
C14 N4 C9 C8 178.5(3) . . . . ?
C17 N5 C19 C18 0.7(3) . . . . ?
C17 N5 C24 C25 122.2(3) . . . . ?
C17 N5 C24 C26 -113.6(3) . . . . ?
C17 N6 C18 C19 0.1(3) . . . . ?
C17 N6 C20 C21 62.4(3) . . . . ?
C17 N6 C20 C22 -60.5(3) . . . . ?
C17 N6 C20 C23 -179.5(2) . . . . ?
C18 N6 C17 Pt1 176.10(19) . . . . ?
C18 N6 C17 N5 0.3(3) . . . . ?
C18 N6 C20 C21 -112.1(3) . . . . ?
C18 N6 C20 C22 125.1(3) . . . . ?
C18 N6 C20 C23 6.0(3) . . . . ?
C19 N5 C17 Pt1 -176.94(17) . . . . ?
C19 N5 C17 N6 -0.6(3) . . . . ?
C19 N5 C24 C25 -61.3(3) . . . . ?
C19 N5 C24 C26 62.9(3) . . . . ?
C20 N6 C17 Pt1 1.0(4) . . . . ?
C20 N6 C17 N5 -174.8(2) . . . . ?
C20 N6 C18 C19 175.4(2) . . . . ?
C24 N5 C17 Pt1 -0.1(3) . . . . ?
C24 N5 C17 N6 176.3(2) . . . . ?
C24 N5 C19 C18 -176.3(2) . . . . ?
C27 C28 C29 C30 -0.9(4) . . . . ?
C27 C28 C29 C33 176.2(2) . . . . ?
C28 C27 C32 C31 0.6(3) . . . . ?
C28 C27 B2 C35 157.4(2) . . . . ?
C28 C27 B2 C43 42.3(3) . . . . ?
C28 C27 B2 C51 -80.6(3) . . . . ?
C28 C29 C30 C31 1.0(4) . . . . ?
C28 C29 C33 F1A 52.5(4) . . . . ?
C28 C29 C33 F2A -66.7(5) . . . . ?
C28 C29 C33 F3A 163.8(3) . . . . ?
C28 C29 C33 F1B -140.1(5) . . . . ?
C28 C29 C33 F2B 93.1(7) . . . . ?
C28 C29 C33 F3B -32.4(5) . . . . ?
C29 C30 C31 C32 -0.3(4) . . . . ?
C29 C30 C31 C34 176.4(2) . . . . ?
C30 C29 C33 F1A -130.4(3) . . . . ?
C30 C29 C33 F2A 110.4(4) . . . . ?
C30 C29 C33 F3A -19.1(4) . . . . ?
C30 C29 C33 F1B 36.9(5) . . . . ?
C30 C29 C33 F2B -89.8(7) . . . . ?
C30 C29 C33 F3B 144.7(5) . . . . ?
C30 C31 C32 C27 -0.5(4) . . . . ?
C30 C31 C34 F4 -59.0(3) . . . . ?
C30 C31 C34 F5 59.2(3) . . . . ?
C30 C31 C34 F6 179.8(2) . . . . ?
C32 C27 C28 C29 0.1(3) . . . . ?
C32 C27 B2 C35 -27.0(3) . . . . ?
C32 C27 B2 C43 -142.1(2) . . . . ?
C32 C27 B2 C51 95.0(3) . . . . ?
C32 C31 C34 F4 117.7(3) . . . . ?
C32 C31 C34 F5 -124.1(2) . . . . ?
C32 C31 C34 F6 -3.6(3) . . . . ?
C33 C29 C30 C31 -176.0(2) . . . . ?
C34 C31 C32 C27 -177.1(2) . . . . ?
C35 C36 C37 C38 -0.4(4) . . . . ?
C35 C36 C37 C41 -178.3(3) . . . . ?
C36 C35 C40 C39 1.7(4) . . . . ?
C36 C35 B2 C27 -42.4(3) . . . . ?
C36 C35 B2 C43 77.2(3) . . . . ?
C36 C35 B2 C51 -158.2(2) . . . . ?
C36 C37 C38 C39 0.9(4) . . . . ?
C36 C37 C41 F7A -17.1(6) . . . . ?
C36 C37 C41 F8A -137.4(5) . . . . ?
C36 C37 C41 F9A 103.6(5) . . . . ?
C36 C37 C41 F7B -52.8(6) . . . . ?
C36 C37 C41 F8B -174.8(6) . . . . ?
C36 C37 C41 F9B 67.3(6) . . . . ?
C37 C38 C39 C40 -0.1(4) . . . . ?
C37 C38 C39 C42 178.2(3) . . . . ?
C38 C37 C41 F7A 165.1(5) . . . . ?
C38 C37 C41 F8A 44.8(6) . . . . ?
C38 C37 C41 F9A -74.2(6) . . . . ?
C38 C37 C41 F7B 129.4(6) . . . . ?
C38 C37 C41 F8B 7.3(7) . . . . ?
C38 C37 C41 F9B -110.5(6) . . . . ?
C38 C39 C40 C35 -1.3(4) . . . . ?
C38 C39 C42 F10 -102.2(3) . . . . ?
C38 C39 C42 F11 139.2(3) . . . . ?
C38 C39 C42 F12 18.2(4) . . . . ?
C40 C35 C36 C37 -0.9(4) . . . . ?
C40 C35 B2 C27 141.7(2) . . . . ?
C40 C35 B2 C43 -98.7(3) . . . . ?
C40 C35 B2 C51 25.9(4) . . . . ?
C40 C39 C42 F10 76.1(3) . . . . ?
C40 C39 C42 F11 -42.5(4) . . . . ?
C40 C39 C42 F12 -163.5(2) . . . . ?
C41 C37 C38 C39 178.7(3) . . . . ?
C42 C39 C40 C35 -179.6(2) . . . . ?
C43 C44 C45 C46 0.4(4) . . . . ?
C43 C44 C45 C49 179.6(2) . . . . ?
C44 C43 C48 C47 0.5(4) . . . . ?
C44 C43 B2 C27 -153.9(2) . . . . ?
C44 C43 B2 C35 86.5(3) . . . . ?
C44 C43 B2 C51 -37.6(3) . . . . ?
C44 C45 C46 C47 0.6(4) . . . . ?
C44 C45 C49 F13 56.9(3) . . . . ?
C44 C45 C49 F14 -62.7(3) . . . . ?
C44 C45 C49 F15 176.9(2) . . . . ?
C45 C46 C47 C48 -1.0(4) . . . . ?
C45 C46 C47 C50 178.4(2) . . . . ?
C46 C45 C49 F13 -123.9(3) . . . . ?
C46 C45 C49 F14 116.5(3) . . . . ?
C46 C45 C49 F15 -4.0(4) . . . . ?
C46 C47 C48 C43 0.4(4) . . . . ?
C46 C47 C50 F16 -15.7(4) . . . . ?
C46 C47 C50 F17 105.0(3) . . . . ?
C46 C47 C50 F18 -136.1(3) . . . . ?
C48 C43 C44 C45 -1.0(3) . . . . ?
C48 C43 B2 C27 34.4(3) . . . . ?
C48 C43 B2 C35 -85.2(3) . . . . ?
C48 C43 B2 C51 150.7(2) . . . . ?
C48 C47 C50 F16 163.7(3) . . . . ?
C48 C47 C50 F17 -75.5(4) . . . . ?
C48 C47 C50 F18 43.4(4) . . . . ?
C49 C45 C46 C47 -178.5(2) . . . . ?
C50 C47 C48 C43 -179.0(2) . . . . ?
C51 C52 C53 C54 -0.1(4) . . . . ?
C51 C52 C53 C57 178.7(3) . . . . ?
C52 C51 C56 C55 0.7(4) . . . . ?
C52 C51 B2 C27 88.2(3) . . . . ?
C52 C51 B2 C35 -151.4(2) . . . . ?
C52 C51 B2 C43 -32.6(3) . . . . ?
C52 C53 C54 C55 0.8(4) . . . . ?
C52 C53 C57 F19 -74.1(4) . . . . ?
C52 C53 C57 F20 44.1(4) . . . . ?
C52 C53 C57 F21 164.0(3) . . . . ?
C53 C54 C55 C56 -0.7(4) . . . . ?
C53 C54 C55 C58 179.9(3) . . . . ?
C54 C53 C57 F19 104.6(3) . . . . ?
C54 C53 C57 F20 -137.1(3) . . . . ?
C54 C53 C57 F21 -17.3(5) . . . . ?
C54 C55 C56 C51 0.0(4) . . . . ?
C54 C55 C58 F22 69.6(4) . . . . ?
C54 C55 C58 F23 -48.2(4) . . . . ?
C54 C55 C58 F24 -165.5(3) . . . . ?
C56 C51 C52 C53 -0.7(4) . . . . ?
C56 C51 B2 C27 -83.4(3) . . . . ?
C56 C51 B2 C35 37.0(3) . . . . ?
C56 C51 B2 C43 155.7(2) . . . . ?
C56 C55 C58 F22 -109.8(3) . . . . ?
C56 C55 C58 F23 132.4(3) . . . . ?
C56 C55 C58 F24 15.1(5) . . . . ?
C57 C53 C54 C55 -177.9(3) . . . . ?
C58 C55 C56 C51 179.3(3) . . . . ?
B1 N1 C1 C2 -2.2(3) . . . . ?
B1 N1 C1 C6 175.1(3) . . . . ?
B1 N2 C2 C1 0.7(3) . . . . ?
B1 N2 C2 C3 -177.2(3) . . . . ?
B2 C27 C28 C29 176.0(2) . . . . ?
B2 C27 C32 C31 -175.2(2) . . . . ?
B2 C35 C36 C37 -177.1(3) . . . . ?
B2 C35 C40 C39 177.8(2) . . . . ?
B2 C43 C44 C45 -173.2(2) . . . . ?
B2 C43 C48 C47 172.8(2) . . . . ?
B2 C51 C52 C53 -172.8(2) . . . . ?
B2 C51 C56 C55 172.9(2) . . . . ?

loop_
_smtbx_masks_void_nr
_smtbx_masks_void_average_x
_smtbx_masks_void_average_y
_smtbx_masks_void_average_z
_smtbx_masks_void_volume
_smtbx_masks_void_count_electrons
_smtbx_masks_void_content
1 0.000 0.000 0.500 219.5 80.2 '2 CH2Cl2'
